data_1525716
loop_
_publ_author_name
'Bronger, W.'
'Sommer, T.'
'Mueller, P.'
'Swinder, L.'

_publ_section_title
;
 Na3 Ru D7 - Synthese und Struktur
;
_journal_name_full 'Zeitschrift fuer Anorganische und Allgemeine Chemie'
_journal_page_first 1113
_journal_page_last 1114
_journal_volume 627
_journal_year 2001
_chemical_formula_sum 'D7 Na3 Ru'
_chemical_name_systematic 'Na3 Ru D7'
_space_group_IT_number 136
_symmetry_space_group_name_Hall '-P 4n 2n'
_symmetry_space_group_name_H-M 'P 42/m n m'
_cell_angle_alpha 90
_cell_angle_beta 90
_cell_angle_gamma 90
_cell_formula_units_Z 4
_cell_length_a 9.561
_cell_length_b 9.561
_cell_length_c 5.357
_cell_volume 489.698
_citation_journal_id_ASTM ZAACAB
_cod_data_source_file Bronger_ZAACAB_2001_1981.cif
_cod_data_source_block D7Na3Ru1
_cod_original_cell_volume 489.6979
_cod_original_formula_sum 'D7 Na3 Ru1'
_cod_database_code 1525716

loop_
_symmetry_equiv_pos_as_xyz
x,y,z
-y+1/2,x+1/2,z+1/2
-x,-y,z
y+1/2,-x+1/2,z+1/2
x+1/2,-y+1/2,-z+1/2
y,x,-z
-x+1/2,y+1/2,-z+1/2
-y,-x,-z
-x,-y,-z
y-1/2,-x-1/2,-z-1/2
x,y,-z
-y-1/2,x-1/2,-z-1/2
-x-1/2,y-1/2,z-1/2
-y,-x,z
x-1/2,-y-1/2,z-1/2
y,x,z

loop_
_atom_site_label
_atom_site_type_symbol
_atom_site_fract_x
_atom_site_fract_y
_atom_site_fract_z
_atom_site_occupancy
_atom_site_U_iso_or_equiv
Na1 Na+1 0.198 0.541 0 1 0.0
D2 D-1 0.249 0.249 0.257 1 0.0
D1 D-1 0.1116 0.1116 0.802 1 0.0
D4 D-1 0.314 0.314 0 1 0.0
Ru1 Ru+4 0.203 0.203 0 1 0.0
Na2 Na+1 0.88 0.12 0 1 0.0
D3 D-1 0.071 0.31 0 1 0.0
